data_4080415
loop_
_publ_author_name
'Herbst, Annika'
'Bronner, Catherine'
'Dechambenoit, Pierre'
'Wenger, Oliver S.'

_publ_section_title
;
 Gold Complexes with Tridentate Cyclometalating and NHC Ligands: A Search
 for New Photoluminescent Gold(III) Compounds
;
_journal_issue 6
_journal_name_full Organometallics
_journal_page_first 1807
_journal_paper_doi 10.1021/om301226b
_journal_volume 32
_journal_year 2013
_chemical_formula_moiety 'C32 H37 Cl1 Au N4, Au Cl2'
_chemical_formula_sum 'C32 H37 Au2 Cl3 N4'
_chemical_formula_weight 977.94
_chemical_name_systematic
;
 ?
;
_space_group_IT_number 14
_symmetry_cell_setting monoclinic
_symmetry_space_group_name_Hall '-P 2ybc'
_symmetry_space_group_name_H-M 'P 1 21/c 1'
_atom_sites_solution_hydrogens geom
_atom_sites_solution_primary direct
_atom_sites_solution_secondary difmap
_audit_creation_method SHELXL-97
_cell_angle_alpha 90.00
_cell_angle_beta 111.294(5)
_cell_angle_gamma 90.00
_cell_formula_units_Z 4
_cell_length_a 8.5265(7)
_cell_length_b 26.266(2)
_cell_length_c 15.2847(11)
_cell_measurement_reflns_used 9857
_cell_measurement_temperature 120(2)
_cell_measurement_theta_max 25.72
_cell_measurement_theta_min 2.56
_cell_volume 3189.4(4)
_computing_cell_refinement 'Bruker SAINT'
_computing_data_collection 'Bruker APEX2'
_computing_data_reduction 'Bruker SAINT'
_computing_molecular_graphics ORTEP-32
_computing_publication_material 'WINGX (Farrugia)'
_computing_structure_refinement 'SHELXL-97 (Sheldrick, 2008)'
_computing_structure_solution SIR-92
_diffrn_ambient_temperature 120(2)
_diffrn_measured_fraction_theta_full 0.984
_diffrn_measured_fraction_theta_max 0.984
_diffrn_measurement_device_type 'Bruker APEX-II CCD'
_diffrn_measurement_method 'phi and omega scans'
_diffrn_radiation_monochromator graphite
_diffrn_radiation_source 'fine-focus sealed tube'
_diffrn_radiation_type MoK\a
_diffrn_radiation_wavelength 0.71073
_diffrn_reflns_av_R_equivalents 0.0454
_diffrn_reflns_av_sigmaI/netI 0.0290
_diffrn_reflns_limit_h_max 10
_diffrn_reflns_limit_h_min -10
_diffrn_reflns_limit_k_max 31
_diffrn_reflns_limit_k_min -32
_diffrn_reflns_limit_l_max 18
_diffrn_reflns_limit_l_min -18
_diffrn_reflns_number 54608
_diffrn_reflns_theta_full 25.73
_diffrn_reflns_theta_max 25.73
_diffrn_reflns_theta_min 1.55
_exptl_absorpt_coefficient_mu 9.469
_exptl_absorpt_correction_T_max 0.8332
_exptl_absorpt_correction_T_min 0.2096
_exptl_absorpt_correction_type multi-scan
_exptl_absorpt_process_details sadabs
_exptl_crystal_colour colourless
_exptl_crystal_density_diffrn 2.037
_exptl_crystal_density_meas ?
_exptl_crystal_density_method 'not measured'
_exptl_crystal_description plate
_exptl_crystal_F_000 1864
_exptl_crystal_size_max 0.24
_exptl_crystal_size_mid 0.06
_exptl_crystal_size_min 0.02
_refine_diff_density_max 1.517
_refine_diff_density_min -1.437
_refine_diff_density_rms 0.274
_refine_ls_extinction_method none
_refine_ls_goodness_of_fit_ref 1.315
_refine_ls_hydrogen_treatment riding
_refine_ls_matrix_type full
_refine_ls_number_parameters 371
_refine_ls_number_reflns 6003
_refine_ls_number_restraints 0
_refine_ls_restrained_S_all 1.315
_refine_ls_R_factor_all 0.0417
_refine_ls_R_factor_gt 0.0318
_refine_ls_shift/su_max 0.002
_refine_ls_shift/su_mean 0.000
_refine_ls_structure_factor_coef Fsqd
_refine_ls_weighting_details 'calc w=1/[\s^2^(Fo^2^)+(0.0441P)^2^+6.9262P] where P=(Fo^2^+2Fc^2^)/3'
_refine_ls_weighting_scheme calc
_refine_ls_wR_factor_gt 0.0783
_refine_ls_wR_factor_ref 0.0939
_reflns_number_gt 5251
_reflns_number_total 6003
_reflns_threshold_expression >2sigma(I)
_cod_data_source_file om301226b_si_002.cif
_cod_data_source_block '[AuL1Cl][AuCl2]'
_cod_depositor_comments
;
The following automatic conversions were performed:

'_exptl_crystal_density_meas' value 'not measured' was changed to '?'
- the value is perceived as not measured.

Automatic conversion script
Id: cif_fix_values 3008 2015-01-20 13:52:24Z robertas 
;
_cod_original_sg_symbol_H-M P21/c
_cod_database_code 4080415

loop_
_symmetry_equiv_pos_as_xyz
'x, y, z'
'-x, y+1/2, -z+1/2'
'-x, -y, -z'
'x, -y-1/2, z-1/2'

loop_
_atom_site_label
_atom_site_type_symbol
_atom_site_fract_x
_atom_site_fract_y
_atom_site_fract_z
_atom_site_U_iso_or_equiv
_atom_site_adp_type
_atom_site_occupancy
_atom_site_symmetry_multiplicity
_atom_site_calc_flag
_atom_site_refinement_flags
Au1 Au 0.73937(3) 0.991274(9) 0.492344(15) 0.01456(9) Uani 1 1 d .
Cl1 Cl 0.8344(2) 1.06235(6) 0.59107(10) 0.0203(3) Uani 1 1 d .
N1 N 0.6429(7) 0.9483(2) 0.5710(3) 0.0169(12) Uani 1 1 d .
N2 N 0.5136(7) 0.8783(2) 0.5870(4) 0.0174(12) Uani 1 1 d .
N3 N 0.8020(7) 1.01408(19) 0.3828(4) 0.0171(12) Uani 1 1 d .
N4 N 0.7985(7) 0.9994(2) 0.2402(4) 0.0194(12) Uani 1 1 d .
C1 C 0.6274(8) 0.9515(2) 0.6583(4) 0.0175(14) Uani 1 1 d .
C2 C 0.6753(9) 0.9888(2) 0.7283(4) 0.0201(14) Uani 1 1 d .
H2 H 0.7289 1.0186 0.7216 0.024 Uiso 1 1 calc R
C3 C 0.6396(9) 0.9795(3) 0.8073(5) 0.0257(16) Uani 1 1 d .
H3 H 0.6699 1.0035 0.8553 0.031 Uiso 1 1 calc R
C4 C 0.5582(10) 0.9346(3) 0.8178(5) 0.0295(17) Uani 1 1 d .
H4 H 0.5374 0.9297 0.8728 0.035 Uiso 1 1 calc R
C5 C 0.5085(9) 0.8977(3) 0.7494(5) 0.0235(15) Uani 1 1 d .
H5 H 0.4542 0.8682 0.7565 0.028 Uiso 1 1 calc R
C6 C 0.5441(8) 0.9071(2) 0.6688(4) 0.0172(14) Uani 1 1 d .
C7 C 0.4268(9) 0.8283(2) 0.5671(5) 0.0213(15) Uani 1 1 d .
H7A H 0.3550 0.8267 0.5013 0.026 Uiso 1 1 calc R
H7B H 0.3559 0.8249 0.6041 0.026 Uiso 1 1 calc R
C8 C 0.5521(8) 0.7846(2) 0.5900(4) 0.0199(14) Uani 1 1 d .
H8A H 0.6336 0.7908 0.5604 0.024 Uiso 1 1 calc R
H8B H 0.4929 0.7533 0.5639 0.024 Uiso 1 1 calc R
C9 C 0.6446(9) 0.7778(2) 0.6952(4) 0.0222(15) Uani 1 1 d .
H9A H 0.6957 0.8100 0.7218 0.027 Uiso 1 1 calc R
H9B H 0.5634 0.7691 0.7238 0.027 Uiso 1 1 calc R
C10 C 0.7802(9) 0.7372(3) 0.7202(5) 0.0253(16) Uani 1 1 d .
H10A H 0.8635 0.7461 0.6933 0.030 Uiso 1 1 calc R
H10B H 0.7303 0.7049 0.6933 0.030 Uiso 1 1 calc R
C11 C 0.8667(10) 0.7313(3) 0.8264(5) 0.0331(18) Uani 1 1 d .
H11A H 0.9277 0.7623 0.8519 0.040 Uiso 1 1 calc R
H11B H 0.7812 0.7270 0.8538 0.040 Uiso 1 1 calc R
C12 C 0.9884(11) 0.6865(3) 0.8556(6) 0.046(2) Uani 1 1 d .
H12A H 1.0768 0.6913 0.8316 0.069 Uiso 1 1 calc R
H12B H 0.9291 0.6556 0.8308 0.069 Uiso 1 1 calc R
H12C H 1.0359 0.6845 0.9229 0.069 Uiso 1 1 calc R
C13 C 0.5738(8) 0.9043(2) 0.5307(4) 0.0161(13) Uani 1 1 d .
C14 C 0.6542(8) 0.9321(2) 0.4069(4) 0.0177(14) Uani 1 1 d .
C15 C 0.5743(8) 0.8938(2) 0.4367(4) 0.0164(13) Uani 1 1 d .
C16 C 0.5074(9) 0.8532(2) 0.3745(4) 0.0208(15) Uani 1 1 d .
H16 H 0.4549 0.8260 0.3916 0.025 Uiso 1 1 calc R
C17 C 0.5217(9) 0.8547(2) 0.2861(5) 0.0225(15) Uani 1 1 d .
H17 H 0.4762 0.8281 0.2445 0.027 Uiso 1 1 calc R
C18 C 0.6006(8) 0.8942(2) 0.2577(4) 0.0211(15) Uani 1 1 d .
H18 H 0.6069 0.8941 0.1982 0.025 Uiso 1 1 calc R
C19 C 0.6709(8) 0.9345(2) 0.3207(4) 0.0170(14) Uani 1 1 d .
C20 C 0.7557(8) 0.9812(2) 0.3095(4) 0.0157(13) Uani 1 1 d .
C21 C 0.7713(9) 0.9743(3) 0.1485(4) 0.0235(15) Uani 1 1 d .
H21A H 0.7749 0.9997 0.1031 0.028 Uiso 1 1 calc R
H21B H 0.6610 0.9585 0.1252 0.028 Uiso 1 1 calc R
C22 C 0.9052(10) 0.9343(3) 0.1590(5) 0.0316(17) Uani 1 1 d .
H22A H 1.0127 0.9514 0.1739 0.038 Uiso 1 1 calc R
H22B H 0.9133 0.9128 0.2121 0.038 Uiso 1 1 calc R
C27 C 0.8784(8) 1.0457(2) 0.2681(4) 0.0178(14) Uani 1 1 d .
C28 C 0.9421(9) 1.0808(3) 0.2221(5) 0.0228(15) Uani 1 1 d .
H28 H 0.9413 1.0746 0.1621 0.027 Uiso 1 1 calc R
C29 C 1.0066(9) 1.1251(3) 0.2693(5) 0.0268(16) Uani 1 1 d .
H29 H 1.0494 1.1495 0.2398 0.032 Uiso 1 1 calc R
C30 C 1.0104(9) 1.1349(3) 0.3598(5) 0.0230(15) Uani 1 1 d .
H30 H 1.0563 1.1653 0.3891 0.028 Uiso 1 1 calc R
C31 C 0.9469(8) 1.1003(2) 0.4068(5) 0.0191(14) Uani 1 1 d .
H31 H 0.9484 1.1067 0.4670 0.023 Uiso 1 1 calc R
C32 C 0.8809(8) 1.0553(2) 0.3597(4) 0.0170(14) Uani 1 1 d .
Au2 Au 0.35758(4) 0.840904(10) -0.069890(18) 0.02646(10) Uani 1 1 d .
Cl2 Cl 0.3650(3) 0.91166(8) 0.01687(12) 0.0391(5) Uani 1 1 d .
Cl3 Cl 0.3431(3) 0.77237(7) -0.16193(15) 0.0452(5) Uani 1 1 d .
C24 C 1.0174(12) 0.8568(4) 0.1039(6) 0.052(2) Uani 1 1 d .
H24A H 1.1273 0.8722 0.1182 0.062 Uiso 1 1 calc R
H24B H 1.0169 0.8403 0.1606 0.062 Uiso 1 1 calc R
C26 C 1.1290(11) 0.7800(4) 0.0684(6) 0.049(2) Uani 1 1 d .
H26A H 1.1152 0.7544 0.0214 0.073 Uiso 1 1 calc R
H26B H 1.1228 0.7644 0.1239 0.073 Uiso 1 1 calc R
H26C H 1.2366 0.7961 0.0833 0.073 Uiso 1 1 calc R
C25 C 0.9931(14) 0.8188(4) 0.0322(8) 0.064(3) Uani 1 1 d .
H25A H 0.9975 0.8344 -0.0243 0.077 Uiso 1 1 calc R
H25B H 0.8838 0.8028 0.0171 0.077 Uiso 1 1 calc R
C23 C 0.8770(11) 0.9011(3) 0.0754(6) 0.045(2) Uani 1 1 d .
H23A H 0.8856 0.9211 0.0239 0.054 Uiso 1 1 calc R
H23B H 0.7653 0.8862 0.0552 0.054 Uiso 1 1 calc R

loop_
_atom_site_aniso_label
_atom_site_aniso_U_11
_atom_site_aniso_U_22
_atom_site_aniso_U_33
_atom_site_aniso_U_23
_atom_site_aniso_U_13
_atom_site_aniso_U_12
Au1 0.01446(15) 0.01527(15) 0.01131(13) 0.00107(9) 0.00154(10) 0.00053(9)
Cl1 0.0244(9) 0.0184(8) 0.0151(7) -0.0023(6) 0.0037(6) -0.0020(6)
N1 0.016(3) 0.017(3) 0.016(3) 0.002(2) 0.004(2) 0.001(2)
N2 0.015(3) 0.019(3) 0.015(3) 0.006(2) 0.002(2) -0.001(2)
N3 0.018(3) 0.017(3) 0.014(3) 0.000(2) 0.004(2) -0.001(2)
N4 0.022(3) 0.022(3) 0.011(3) 0.003(2) 0.003(2) 0.002(2)
C1 0.010(3) 0.024(4) 0.017(3) 0.003(3) 0.003(3) 0.004(2)
C2 0.018(4) 0.022(4) 0.018(3) 0.002(3) 0.003(3) 0.003(3)
C3 0.029(4) 0.029(4) 0.017(3) 0.001(3) 0.007(3) 0.006(3)
C4 0.032(5) 0.040(5) 0.020(4) 0.008(3) 0.013(3) 0.006(3)
C5 0.018(4) 0.027(4) 0.022(4) 0.006(3) 0.003(3) 0.005(3)
C6 0.014(4) 0.021(3) 0.014(3) 0.004(3) 0.002(3) 0.004(2)
C7 0.019(4) 0.023(4) 0.016(3) 0.004(3) -0.001(3) -0.005(3)
C8 0.018(4) 0.019(3) 0.018(3) 0.002(3) 0.001(3) -0.003(3)
C9 0.024(4) 0.018(4) 0.021(3) 0.004(3) 0.004(3) -0.002(3)
C10 0.024(4) 0.021(4) 0.026(4) 0.005(3) 0.005(3) 0.001(3)
C11 0.034(5) 0.027(4) 0.028(4) 0.006(3) -0.002(3) -0.001(3)
C12 0.037(5) 0.029(5) 0.052(5) 0.014(4) -0.007(4) 0.004(3)
C13 0.014(4) 0.016(3) 0.014(3) 0.004(2) 0.000(3) 0.002(2)
C14 0.018(4) 0.015(3) 0.014(3) 0.006(2) -0.001(3) 0.005(2)
C15 0.016(4) 0.017(3) 0.011(3) 0.004(2) -0.001(2) 0.003(2)
C16 0.025(4) 0.015(3) 0.019(3) 0.004(3) 0.004(3) -0.001(3)
C17 0.027(4) 0.018(3) 0.018(3) -0.004(3) 0.002(3) -0.002(3)
C18 0.020(4) 0.025(4) 0.014(3) 0.000(3) 0.002(3) 0.000(3)
C19 0.018(4) 0.021(3) 0.009(3) -0.002(2) 0.001(2) 0.002(3)
C20 0.012(3) 0.016(3) 0.015(3) 0.002(2) 0.000(3) 0.002(2)
C21 0.026(4) 0.027(4) 0.014(3) 0.000(3) 0.004(3) -0.002(3)
C22 0.027(5) 0.036(4) 0.033(4) -0.001(3) 0.012(3) 0.002(3)
C27 0.012(4) 0.020(3) 0.018(3) 0.003(3) 0.002(3) 0.003(2)
C28 0.019(4) 0.029(4) 0.021(3) 0.005(3) 0.007(3) 0.000(3)
C29 0.017(4) 0.027(4) 0.032(4) 0.011(3) 0.003(3) -0.002(3)
C30 0.017(4) 0.021(4) 0.027(4) 0.003(3) 0.003(3) -0.002(3)
C31 0.016(4) 0.020(3) 0.021(3) 0.003(3) 0.006(3) -0.001(3)
C32 0.016(4) 0.019(3) 0.015(3) 0.006(3) 0.006(3) 0.004(3)
Au2 0.02678(19) 0.02943(17) 0.02190(16) 0.00934(11) 0.00731(12) 0.00201(11)
Cl2 0.0512(14) 0.0382(11) 0.0171(9) -0.0015(8) -0.0003(8) -0.0068(9)
Cl3 0.0704(16) 0.0263(10) 0.0494(12) 0.0074(9) 0.0344(12) 0.0124(9)
C24 0.051(6) 0.072(7) 0.037(5) -0.013(5) 0.021(4) -0.009(5)
C26 0.042(6) 0.067(6) 0.036(5) 0.007(4) 0.013(4) 0.015(4)
C25 0.065(8) 0.059(7) 0.066(7) -0.008(5) 0.020(6) 0.009(5)
C23 0.040(6) 0.061(6) 0.044(5) -0.028(4) 0.026(4) -0.009(4)

loop_
_atom_type_symbol
_atom_type_description
_atom_type_scat_dispersion_real
_atom_type_scat_dispersion_imag
_atom_type_scat_source
C C 0.0033 0.0016 'International Tables Vol C Tables 4.2.6.8 and 6.1.1.4'
H H 0.0000 0.0000 'International Tables Vol C Tables 4.2.6.8 and 6.1.1.4'
Cl Cl 0.1484 0.1585 'International Tables Vol C Tables 4.2.6.8 and 6.1.1.4'
N N 0.0061 0.0033 'International Tables Vol C Tables 4.2.6.8 and 6.1.1.4'
Au Au -2.0133 8.8022 'International Tables Vol C Tables 4.2.6.8 and 6.1.1.4'

loop_
_geom_angle_atom_site_label_1
_geom_angle_atom_site_label_2
_geom_angle_atom_site_label_3
_geom_angle
C14 Au1 N3 80.3(2)
C14 Au1 N1 79.9(2)
N3 Au1 N1 160.2(2)
C14 Au1 Cl1 178.61(18)
N3 Au1 Cl1 99.37(15)
N1 Au1 Cl1 100.42(15)
C13 N1 C1 108.3(5)
C13 N1 Au1 114.4(4)
C1 N1 Au1 137.3(4)
C13 N2 C6 108.0(5)
C13 N2 C7 126.7(5)
C6 N2 C7 125.3(5)
C20 N3 C32 108.0(5)
C20 N3 Au1 114.2(4)
C32 N3 Au1 137.8(4)
C20 N4 C27 108.5(5)
C20 N4 C21 126.7(6)
C27 N4 C21 124.8(5)
N1 C1 C2 132.4(6)
N1 C1 C6 106.7(5)
C2 C1 C6 120.9(6)
C3 C2 C1 116.9(6)
C3 C2 H2 121.5
C1 C2 H2 121.5
C2 C3 C4 121.8(7)
C2 C3 H3 119.1
C4 C3 H3 119.1
C5 C4 C3 122.2(7)
C5 C4 H4 118.9
C3 C4 H4 118.9
C4 C5 C6 116.2(7)
C4 C5 H5 121.9
C6 C5 H5 121.9
C5 C6 N2 131.5(6)
C5 C6 C1 122.0(6)
N2 C6 C1 106.5(5)
N2 C7 C8 111.4(5)
N2 C7 H7A 109.3
C8 C7 H7A 109.3
N2 C7 H7B 109.3
C8 C7 H7B 109.3
H7A C7 H7B 108.0
C7 C8 C9 112.4(6)
C7 C8 H8A 109.1
C9 C8 H8A 109.1
C7 C8 H8B 109.1
C9 C8 H8B 109.1
H8A C8 H8B 107.9
C10 C9 C8 113.7(6)
C10 C9 H9A 108.8
C8 C9 H9A 108.8
C10 C9 H9B 108.8
C8 C9 H9B 108.8
H9A C9 H9B 107.7
C9 C10 C11 111.6(6)
C9 C10 H10A 109.3
C11 C10 H10A 109.3
C9 C10 H10B 109.3
C11 C10 H10B 109.3
H10A C10 H10B 108.0
C12 C11 C10 113.8(7)
C12 C11 H11A 108.8
C10 C11 H11A 108.8
C12 C11 H11B 108.8
C10 C11 H11B 108.8
H11A C11 H11B 107.7
C11 C12 H12A 109.5
C11 C12 H12B 109.5
H12A C12 H12B 109.5
C11 C12 H12C 109.5
H12A C12 H12C 109.5
H12B C12 H12C 109.5
N2 C13 N1 110.5(5)
N2 C13 C15 132.4(6)
N1 C13 C15 117.1(5)
C19 C14 C15 125.6(6)
C19 C14 Au1 117.0(5)
C15 C14 Au1 117.3(5)
C14 C15 C16 117.2(6)
C14 C15 C13 111.3(5)
C16 C15 C13 131.5(6)
C17 C16 C15 118.4(6)
C17 C16 H16 120.8
C15 C16 H16 120.8
C18 C17 C16 122.9(6)
C18 C17 H17 118.5
C16 C17 H17 118.5
C17 C18 C19 118.8(6)
C17 C18 H18 120.6
C19 C18 H18 120.6
C14 C19 C18 117.0(6)
C14 C19 C20 112.1(5)
C18 C19 C20 130.9(6)
N4 C20 N3 110.4(5)
N4 C20 C19 133.2(6)
N3 C20 C19 116.4(5)
N4 C21 C22 110.6(5)
N4 C21 H21A 109.5
C22 C21 H21A 109.5
N4 C21 H21B 109.5
C22 C21 H21B 109.5
H21A C21 H21B 108.1
C23 C22 C21 115.6(7)
C23 C22 H22A 108.4
C21 C22 H22A 108.4
C23 C22 H22B 108.4
C21 C22 H22B 108.4
H22A C22 H22B 107.4
C28 C27 N4 132.0(6)
C28 C27 C32 121.1(6)
N4 C27 C32 106.9(5)
C29 C28 C27 117.0(6)
C29 C28 H28 121.5
C27 C28 H28 121.5
C28 C29 C30 122.4(6)
C28 C29 H29 118.8
C30 C29 H29 118.8
C31 C30 C29 121.4(6)
C31 C30 H30 119.3
C29 C30 H30 119.3
C30 C31 C32 116.7(6)
C30 C31 H31 121.7
C32 C31 H31 121.7
N3 C32 C31 132.3(6)
N3 C32 C27 106.2(5)
C31 C32 C27 121.5(6)
Cl3 Au2 Cl2 177.48(7)
C25 C24 C23 114.0(8)
C25 C24 H24A 108.8
C23 C24 H24A 108.8
C25 C24 H24B 108.8
C23 C24 H24B 108.8
H24A C24 H24B 107.6
C25 C26 H26A 109.5
C25 C26 H26B 109.5
H26A C26 H26B 109.5
C25 C26 H26C 109.5
H26A C26 H26C 109.5
H26B C26 H26C 109.5
C24 C25 C26 108.3(9)
C24 C25 H25A 110.0
C26 C25 H25A 110.0
C24 C25 H25B 110.0
C26 C25 H25B 110.0
H25A C25 H25B 108.4
C22 C23 C24 108.5(7)
C22 C23 H23A 110.0
C24 C23 H23A 110.0
C22 C23 H23B 110.0
C24 C23 H23B 110.0
H23A C23 H23B 108.4

loop_
_geom_bond_atom_site_label_1
_geom_bond_atom_site_label_2
_geom_bond_distance
Au1 C14 1.989(6)
Au1 N3 2.024(5)
Au1 N1 2.028(5)
Au1 Cl1 2.3516(15)
N1 C13 1.343(8)
N1 C1 1.390(8)
N2 C13 1.339(8)
N2 C6 1.401(8)
N2 C7 1.484(8)
N3 C20 1.355(8)
N3 C32 1.387(8)
N4 C20 1.329(8)
N4 C27 1.385(8)
N4 C21 1.488(8)
C1 C2 1.399(9)
C1 C6 1.405(9)
C2 C3 1.370(10)
C2 H2 0.9300
C3 C4 1.406(10)
C3 H3 0.9300
C4 C5 1.374(10)
C4 H4 0.9300
C5 C6 1.394(9)
C5 H5 0.9300
C7 C8 1.521(9)
C7 H7A 0.9700
C7 H7B 0.9700
C8 C9 1.523(9)
C8 H8A 0.9700
C8 H8B 0.9700
C9 C10 1.518(9)
C9 H9A 0.9700
C9 H9B 0.9700
C10 C11 1.528(9)
C10 H10A 0.9700
C10 H10B 0.9700
C11 C12 1.523(11)
C11 H11A 0.9700
C11 H11B 0.9700
C12 H12A 0.9600
C12 H12B 0.9600
C12 H12C 0.9600
C13 C15 1.464(9)
C14 C19 1.377(9)
C14 C15 1.383(9)
C15 C16 1.403(9)
C16 C17 1.401(9)
C16 H16 0.9300
C17 C18 1.389(10)
C17 H17 0.9300
C18 C19 1.410(9)
C18 H18 0.9300
C19 C20 1.465(9)
C21 C22 1.517(10)
C21 H21A 0.9700
C21 H21B 0.9700
C22 C23 1.493(10)
C22 H22A 0.9700
C22 H22B 0.9700
C27 C28 1.383(9)
C27 C32 1.415(9)
C28 C29 1.376(10)
C28 H28 0.9300
C29 C30 1.395(10)
C29 H29 0.9300
C30 C31 1.387(9)
C30 H30 0.9300
C31 C32 1.391(9)
C31 H31 0.9300
Au2 Cl3 2.260(2)
Au2 Cl2 2.271(2)
C24 C25 1.441(13)
C24 C23 1.612(13)
C24 H24A 0.9700
C24 H24B 0.9700
C26 C25 1.491(13)
C26 H26A 0.9600
C26 H26B 0.9600
C26 H26C 0.9600
C25 H25A 0.9700
C25 H25B 0.9700
C23 H23A 0.9700
C23 H23B 0.9700
